data_4077421
loop_
_publ_author_name
'Damrau, Hans-Robert H.'
'Royo, Eva'
'Obert, Stephan'
'Schaper, Frank'
'Weeber, Armin'
'Brintzinger, Hans-Herbert'

_publ_section_title
;
 Racemo-Selective Synthesis ofansa-Zirconocene Derivates from Zirconium
 Biphenolate Complexes
;
_journal_issue 25
_journal_name_full Organometallics
_journal_page_first 5258
_journal_paper_doi 10.1021/om010605j
_journal_volume 20
_journal_year 2001
_chemical_formula_moiety 'C58 H66 O2 Si Zr, 2 (C4 H8 O)'
_chemical_formula_sum 'C66 H82 O4 Si Zr'
_chemical_formula_weight 1058.63
_chemical_name_systematic
;
 ?
;
_space_group_IT_number 2
_symmetry_cell_setting triclinic
_symmetry_space_group_name_Hall '-P 1'
_symmetry_space_group_name_H-M 'P -1'
_atom_sites_solution_hydrogens geom
_atom_sites_solution_primary direct
_atom_sites_solution_secondary difmap
_audit_creation_method SHELXL-97
_cell_angle_alpha 95.162(17)
_cell_angle_beta 92.496(16)
_cell_angle_gamma 104.998(13)
_cell_formula_units_Z 2
_cell_length_a 12.765(4)
_cell_length_b 15.036(5)
_cell_length_c 15.733(5)
_cell_measurement_reflns_used 37
_cell_measurement_temperature 233
_cell_measurement_theta_max 8.85
_cell_measurement_theta_min 4.89
_cell_volume 2898.0(16)
_computing_cell_refinement 'Siemens XSCANS'
_computing_data_collection 'Siemens XSCANS'
_computing_data_reduction 'Siemens SHELXTL'
_computing_molecular_graphics 'Siemens SHELXTL'
_computing_publication_material 'Siemens SHELXTL'
_computing_structure_refinement 'SHELXL-97 (Sheldrick, 1997)'
_computing_structure_solution 'SHELXS-97 (Sheldrick, 1990)'
_diffrn_ambient_temperature 233
_diffrn_measured_fraction_theta_full 0.822
_diffrn_measured_fraction_theta_max 0.822
_diffrn_measurement_device_type 'Siemens P4'
_diffrn_measurement_method '\w scans'
_diffrn_radiation_monochromator graphite
_diffrn_radiation_source 'fine-focus sealed tube'
_diffrn_radiation_type MoK\a
_diffrn_radiation_wavelength 0.71073
_diffrn_reflns_av_R_equivalents 0.0494
_diffrn_reflns_av_sigmaI/netI 0.1218
_diffrn_reflns_limit_h_max 0
_diffrn_reflns_limit_h_min -15
_diffrn_reflns_limit_k_max 17
_diffrn_reflns_limit_k_min -16
_diffrn_reflns_limit_l_max 17
_diffrn_reflns_limit_l_min -17
_diffrn_reflns_number 8767
_diffrn_reflns_theta_full 24.99
_diffrn_reflns_theta_max 24.99
_diffrn_reflns_theta_min 1.30
_diffrn_standards_decay_% 4.5
_diffrn_standards_interval_count 97
_diffrn_standards_number 3
_exptl_absorpt_coefficient_mu 0.257
_exptl_absorpt_correction_T_max 0.8964
_exptl_absorpt_correction_T_min 0.8401
_exptl_absorpt_correction_type psi-scan
_exptl_absorpt_process_details 'XPREP, G. M. Sheldrick, University of Goettingen (1990)'
_exptl_crystal_colour yellow
_exptl_crystal_density_diffrn 1.213
_exptl_crystal_density_method 'not measured'
_exptl_crystal_description plate
_exptl_crystal_F_000 1128
_exptl_crystal_size_max 0.4
_exptl_crystal_size_mid 0.3
_exptl_crystal_size_min 0.2
_refine_diff_density_max 0.659
_refine_diff_density_min -0.564
_refine_diff_density_rms 0.084
_refine_ls_extinction_method none
_refine_ls_goodness_of_fit_ref 1.029
_refine_ls_hydrogen_treatment mixed
_refine_ls_matrix_type full
_refine_ls_number_parameters 631
_refine_ls_number_reflns 8385
_refine_ls_number_restraints 0
_refine_ls_restrained_S_all 1.029
_refine_ls_R_factor_all 0.1379
_refine_ls_R_factor_gt 0.0786
_refine_ls_shift/su_max 0.000
_refine_ls_shift/su_mean 0.000
_refine_ls_structure_factor_coef Fsqd
_refine_ls_weighting_details 'calc w=1/[\s^2^(Fo^2^)+(0.0724P)^2^+7.0626P] where P=(Fo^2^+2Fc^2^)/3'
_refine_ls_weighting_scheme calc
_refine_ls_wR_factor_gt 0.1671
_refine_ls_wR_factor_ref 0.1964
_reflns_number_gt 5235
_reflns_number_total 8385
_reflns_threshold_expression >2sigma(I)
_cod_data_source_file om010605j.cif
_cod_data_source_block 6c
_cod_depositor_comments
;
The following automatic conversions were performed:

'_symmetry_cell_setting' value 'Triclinic' changed to 'triclinic'
according to /home/saulius/struct/CIF-dictionaries/cif_core.dic
dictionary named 'cif_core.dic' version 2.4.2 from 2011-04-26.

Automatic conversion script
Id: cif_fix_values 1715 2011-07-08 13:25:40Z adriana 
;
_cod_original_cell_volume 2898.1(16)
_cod_original_sg_symbol_H-M P-1
_cod_database_code 4077421

loop_
_symmetry_equiv_pos_as_xyz
'x, y, z'
'-x, -y, -z'

loop_
_atom_site_label
_atom_site_type_symbol
_atom_site_fract_x
_atom_site_fract_y
_atom_site_fract_z
_atom_site_U_iso_or_equiv
_atom_site_adp_type
_atom_site_occupancy
_atom_site_symmetry_multiplicity
_atom_site_calc_flag
_atom_site_refinement_flags
_atom_site_disorder_assembly
_atom_site_disorder_group
Zr1 Zr 0.21822(6) 0.24234(5) -0.10443(4) 0.0274(2) Uani 1 1 d . . .
Si1 Si 0.24145(18) 0.29059(15) 0.11199(13) 0.0411(6) Uani 1 1 d . . .
O1 O 0.3246(3) 0.2205(3) -0.1905(3) 0.0293(11) Uani 1 1 d . . .
O2 O 0.0911(3) 0.2264(3) -0.1927(3) 0.0296(11) Uani 1 1 d . . .
C1 C 0.1921(5) 0.1782(5) 0.0401(4) 0.0333(17) Uani 1 1 d . . .
C2 C 0.0860(6) 0.1433(5) -0.0078(5) 0.0358(18) Uani 1 1 d . . .
C3 C -0.0171(6) 0.1612(6) 0.0086(5) 0.046(2) Uani 1 1 d . . .
H3A H -0.0233 0.2036 0.0545 0.056 Uiso 1 1 calc R . .
C4 C -0.1051(7) 0.1152(6) -0.0442(6) 0.057(3) Uani 1 1 d . . .
H4A H -0.1728 0.1256 -0.0322 0.069 Uiso 1 1 calc R . .
C5 C -0.1014(6) 0.0519(6) -0.1170(6) 0.053(2) Uani 1 1 d . . .
C6 C -0.1936(7) 0.0082(7) -0.1737(8) 0.073(3) Uani 1 1 d . . .
H6A H -0.2606 0.0202 -0.1625 0.088 Uiso 1 1 calc R . .
C7 C -0.1886(9) -0.0502(8) -0.2435(8) 0.088(4) Uani 1 1 d . . .
H7A H -0.2512 -0.0777 -0.2798 0.105 Uiso 1 1 calc R . .
C8 C -0.0892(9) -0.0693(6) -0.2611(6) 0.077(3) Uani 1 1 d . . .
H8A H -0.0856 -0.1101 -0.3091 0.092 Uiso 1 1 calc R . .
C9 C 0.0052(7) -0.0278(5) -0.2073(6) 0.057(2) Uani 1 1 d . . .
H9A H 0.0715 -0.0405 -0.2196 0.068 Uiso 1 1 calc R . .
C10 C -0.0002(6) 0.0321(5) -0.1362(5) 0.046(2) Uani 1 1 d . . .
C11 C 0.0934(6) 0.0782(5) -0.0775(5) 0.0370(19) Uani 1 1 d . . .
C12 C 0.2031(5) 0.0720(5) -0.0755(5) 0.0335(17) Uani 1 1 d . . .
H12A H 0.2300 0.0269 -0.1123 0.040 Uiso 1 1 calc R . .
C13 C 0.2617(6) 0.1284(5) -0.0036(5) 0.0369(18) Uani 1 1 d . . .
C14 C 0.3768(5) 0.1300(5) 0.0277(5) 0.044(2) Uani 1 1 d . . .
H14A H 0.3742 0.0807 0.0640 0.065 Uiso 1 1 calc R . .
H14B H 0.4112 0.1892 0.0600 0.065 Uiso 1 1 calc R . .
H14C H 0.4184 0.1209 -0.0210 0.065 Uiso 1 1 calc R . .
C15 C 0.2751(6) 0.3683(5) 0.0219(5) 0.0346(17) Uani 1 1 d . . .
C16 C 0.3711(6) 0.3797(5) -0.0261(4) 0.0337(17) Uani 1 1 d . . .
C17 C 0.4794(6) 0.3739(5) -0.0046(5) 0.0415(19) Uani 1 1 d . . .
H17A H 0.4962 0.3545 0.0482 0.050 Uiso 1 1 calc R . .
C18 C 0.5572(6) 0.3962(5) -0.0602(6) 0.049(2) Uani 1 1 d . . .
H18A H 0.6284 0.3952 -0.0434 0.059 Uiso 1 1 calc R . .
C19 C 0.5359(6) 0.4215(5) -0.1441(5) 0.043(2) Uani 1 1 d . . .
C20 C 0.6160(7) 0.4379(6) -0.2039(6) 0.055(2) Uani 1 1 d . . .
H20A H 0.6867 0.4353 -0.1874 0.066 Uiso 1 1 calc R . .
C21 C 0.5940(8) 0.4577(6) -0.2867(7) 0.065(3) Uani 1 1 d . . .
H21A H 0.6489 0.4683 -0.3254 0.078 Uiso 1 1 calc R . .
C22 C 0.4897(8) 0.4615(6) -0.3108(6) 0.057(2) Uani 1 1 d . . .
H22A H 0.4738 0.4730 -0.3670 0.069 Uiso 1 1 calc R . .
C23 C 0.4080(7) 0.4488(5) -0.2542(5) 0.044(2) Uani 1 1 d . . .
H23A H 0.3386 0.4538 -0.2717 0.053 Uiso 1 1 calc R . .
C24 C 0.4294(6) 0.4281(5) -0.1695(5) 0.0376(18) Uani 1 1 d . . .
C25 C 0.3467(6) 0.4097(5) -0.1082(4) 0.0326(17) Uani 1 1 d . . .
C26 C 0.2382(5) 0.4182(4) -0.1092(5) 0.0317(17) Uani 1 1 d . . .
H26A H 0.2030 0.4458 -0.1534 0.038 Uiso 1 1 calc R . .
C27 C 0.1967(5) 0.3955(5) -0.0306(5) 0.0344(17) Uani 1 1 d . . .
C28 C 0.0885(6) 0.4093(6) -0.0021(5) 0.048(2) Uani 1 1 d . . .
H28A H 0.0994 0.4722 0.0241 0.072 Uiso 1 1 calc R . .
H28B H 0.0606 0.3662 0.0390 0.072 Uiso 1 1 calc R . .
H28C H 0.0367 0.3982 -0.0514 0.072 Uiso 1 1 calc R . .
C29 C 0.3621(7) 0.2952(6) 0.1873(5) 0.058(2) Uani 1 1 d . . .
H29A H 0.4197 0.2808 0.1550 0.086 Uiso 1 1 calc R . .
H29B H 0.3408 0.2503 0.2282 0.086 Uiso 1 1 calc R . .
H29C H 0.3879 0.3567 0.2175 0.086 Uiso 1 1 calc R . .
C30 C 0.1380(7) 0.3184(6) 0.1831(5) 0.064(3) Uani 1 1 d . . .
H30A H 0.1695 0.3767 0.2179 0.096 Uiso 1 1 calc R . .
H30B H 0.1153 0.2696 0.2200 0.096 Uiso 1 1 calc R . .
H30C H 0.0755 0.3234 0.1484 0.096 Uiso 1 1 calc R . .
C31 C 0.3039(5) 0.1529(5) -0.2580(4) 0.0294(16) Uani 1 1 d . . .
C32 C 0.3658(5) 0.0865(5) -0.2720(5) 0.0329(17) Uani 1 1 d . . .
C33 C 0.3234(6) 0.0126(5) -0.3353(5) 0.0384(18) Uani 1 1 d . . .
H33A H 0.3596 -0.0344 -0.3410 0.046 Uiso 1 1 calc R . .
C34 C 0.2311(6) 0.0030(5) -0.3910(5) 0.0407(19) Uani 1 1 d . A .
C35 C 0.1819(5) 0.0775(5) -0.3827(4) 0.0315(16) Uani 1 1 d . . .
H35A H 0.1238 0.0772 -0.4217 0.038 Uiso 1 1 calc R . .
C36 C 0.2169(5) 0.1510(5) -0.3189(4) 0.0306(16) Uani 1 1 d . . .
C37 C 0.4781(6) 0.0908(5) -0.2270(5) 0.0415(19) Uani 1 1 d . . .
C38 C 0.5276(6) 0.1797(6) -0.1671(6) 0.054(2) Uani 1 1 d . . .
H38A H 0.5349 0.2330 -0.1990 0.082 Uiso 1 1 calc R . .
H38B H 0.5986 0.1785 -0.1435 0.082 Uiso 1 1 calc R . .
H38C H 0.4805 0.1838 -0.1209 0.082 Uiso 1 1 calc R . .
C39 C 0.5589(6) 0.0855(6) -0.2950(6) 0.057(2) Uani 1 1 d . . .
H39A H 0.5676 0.1383 -0.3278 0.085 Uiso 1 1 calc R . .
H39B H 0.5318 0.0288 -0.3330 0.085 Uiso 1 1 calc R . .
H39C H 0.6286 0.0860 -0.2675 0.085 Uiso 1 1 calc R . .
C40 C 0.4675(6) 0.0052(6) -0.1745(6) 0.056(2) Uani 1 1 d . . .
H40A H 0.4358 -0.0514 -0.2117 0.085 Uiso 1 1 calc R . .
H40B H 0.4212 0.0098 -0.1279 0.085 Uiso 1 1 calc R . .
H40C H 0.5389 0.0043 -0.1515 0.085 Uiso 1 1 calc R . .
C41 C 0.1900(7) -0.0795(5) -0.4595(5) 0.049(2) Uani 1 1 d . . .
C42A C 0.1909(15) -0.1713(12) -0.4174(13) 0.058(5) Uiso 0.494(13) 1 d P A 1
H42A H 0.2649 -0.1766 -0.4112 0.087 Uiso 0.494(13) 1 calc PR A 1
H42B H 0.1466 -0.2245 -0.4537 0.087 Uiso 0.494(13) 1 calc PR A 1
H42C H 0.1618 -0.1689 -0.3616 0.087 Uiso 0.494(13) 1 calc PR A 1
C43A C 0.2876(17) -0.0709(16) -0.5239(14) 0.088(8) Uiso 0.494(13) 1 d P A 1
H43A H 0.3553 -0.0341 -0.4943 0.131 Uiso 0.494(13) 1 calc PR A 1
H43B H 0.2711 -0.0414 -0.5732 0.131 Uiso 0.494(13) 1 calc PR A 1
H43C H 0.2947 -0.1322 -0.5426 0.131 Uiso 0.494(13) 1 calc PR A 1
C44A C 0.0878(13) -0.0858(12) -0.5071(12) 0.057(6) Uiso 0.494(13) 1 d P A 1
H44A H 0.1022 -0.0560 -0.5591 0.086 Uiso 0.494(13) 1 calc PR A 1
H44B H 0.0439 -0.0552 -0.4723 0.086 Uiso 0.494(13) 1 calc PR A 1
H44C H 0.0492 -0.1504 -0.5216 0.086 Uiso 0.494(13) 1 calc PR A 1
C42B C 0.2414(16) -0.1541(14) -0.4575(14) 0.071(6) Uiso 0.506(13) 1 d P A 2
H42D H 0.3182 -0.1311 -0.4657 0.106 Uiso 0.506(13) 1 calc PR A 2
H42E H 0.2080 -0.2025 -0.5028 0.106 Uiso 0.506(13) 1 calc PR A 2
H42F H 0.2327 -0.1788 -0.4026 0.106 Uiso 0.506(13) 1 calc PR A 2
C43B C 0.1856(16) -0.0453(14) -0.5467(12) 0.073(6) Uiso 0.506(13) 1 d P A 2
H43D H 0.2589 -0.0176 -0.5619 0.110 Uiso 0.506(13) 1 calc PR A 2
H43E H 0.1443 0.0006 -0.5453 0.110 Uiso 0.506(13) 1 calc PR A 2
H43F H 0.1508 -0.0968 -0.5888 0.110 Uiso 0.506(13) 1 calc PR A 2
C44B C 0.0589(14) -0.1226(13) -0.4442(13) 0.066(6) Uiso 0.506(13) 1 d P A 2
H44D H 0.0455 -0.1052 -0.3856 0.099 Uiso 0.506(13) 1 calc PR A 2
H44E H 0.0400 -0.1895 -0.4552 0.099 Uiso 0.506(13) 1 calc PR A 2
H44F H 0.0148 -0.0981 -0.4829 0.099 Uiso 0.506(13) 1 calc PR A 2
C45 C 0.0968(5) 0.2593(4) -0.2713(4) 0.0273(15) Uani 1 1 d . . .
C46 C 0.0335(5) 0.3195(4) -0.2977(4) 0.0281(16) Uani 1 1 d . . .
C47 C 0.0610(5) 0.3603(5) -0.3744(4) 0.0350(17) Uani 1 1 d . . .
H47A H 0.0232 0.4025 -0.3914 0.042 Uiso 1 1 calc R . .
C48 C 0.1400(6) 0.3422(5) -0.4261(4) 0.0363(18) Uani 1 1 d . . .
C49 C 0.1885(5) 0.2745(5) -0.4037(4) 0.0355(18) Uani 1 1 d . . .
H49A H 0.2368 0.2561 -0.4405 0.043 Uiso 1 1 calc R . .
C50 C 0.1681(5) 0.2321(4) -0.3275(4) 0.0280(16) Uani 1 1 d . . .
C51 C -0.0682(5) 0.3380(5) -0.2550(5) 0.0343(17) Uani 1 1 d . . .
C52 C -0.1064(6) 0.2793(6) -0.1815(5) 0.054(2) Uani 1 1 d . . .
H52A H -0.1217 0.2141 -0.2020 0.081 Uiso 1 1 calc R . .
H52B H -0.1718 0.2926 -0.1608 0.081 Uiso 1 1 calc R . .
H52C H -0.0498 0.2941 -0.1353 0.081 Uiso 1 1 calc R . .
C53 C -0.1644(6) 0.3158(6) -0.3238(5) 0.053(2) Uani 1 1 d . . .
H53A H -0.1813 0.2509 -0.3457 0.080 Uiso 1 1 calc R . .
H53B H -0.1446 0.3538 -0.3703 0.080 Uiso 1 1 calc R . .
H53C H -0.2275 0.3288 -0.2985 0.080 Uiso 1 1 calc R . .
C54 C -0.0437(6) 0.4421(5) -0.2217(5) 0.051(2) Uani 1 1 d . . .
H54A H -0.0195 0.4794 -0.2678 0.076 Uiso 1 1 calc R . .
H54B H 0.0128 0.4567 -0.1754 0.076 Uiso 1 1 calc R . .
H54C H -0.1091 0.4552 -0.2009 0.076 Uiso 1 1 calc R . .
C55 C 0.1673(7) 0.3947(6) -0.5065(5) 0.047(2) Uani 1 1 d . . .
C56 C 0.2456(9) 0.3590(8) -0.5600(7) 0.096(4) Uani 1 1 d . . .
H56A H 0.3118 0.3636 -0.5252 0.144 Uiso 1 1 calc R . .
H56B H 0.2626 0.3955 -0.6077 0.144 Uiso 1 1 calc R . .
H56C H 0.2129 0.2947 -0.5814 0.144 Uiso 1 1 calc R . .
C57 C 0.2177(9) 0.4977(7) -0.4767(7) 0.091(4) Uani 1 1 d . . .
H57A H 0.2839 0.5046 -0.4411 0.137 Uiso 1 1 calc R . .
H57B H 0.1666 0.5219 -0.4441 0.137 Uiso 1 1 calc R . .
H57C H 0.2345 0.5316 -0.5262 0.137 Uiso 1 1 calc R . .
C58 C 0.0642(7) 0.3897(8) -0.5637(6) 0.078(3) Uani 1 1 d . . .
H58A H 0.0842 0.4238 -0.6126 0.118 Uiso 1 1 calc R . .
H58B H 0.0151 0.4166 -0.5310 0.118 Uiso 1 1 calc R . .
H58C H 0.0284 0.3255 -0.5833 0.118 Uiso 1 1 calc R . .
O3 O -0.5235(10) -0.3319(9) 0.5093(10) 0.188(6) Uani 1 1 d . . .
C61 C -0.5297(15) -0.2904(14) 0.5934(10) 0.148(7) Uani 1 1 d . . .
H61A H -0.5045 -0.3257 0.6356 0.178 Uiso 1 1 calc R . .
H61B H -0.6054 -0.2916 0.6029 0.178 Uiso 1 1 calc R . .
C62 C -0.4616(16) -0.1934(11) 0.6042(10) 0.172(9) Uani 1 1 d . . .
H62A H -0.3915 -0.1879 0.6351 0.207 Uiso 1 1 calc R . .
H62B H -0.4988 -0.1517 0.6341 0.207 Uiso 1 1 calc R . .
C63 C -0.4476(10) -0.1741(8) 0.5093(10) 0.107(5) Uani 1 1 d . . .
H63A H -0.4757 -0.1216 0.4965 0.129 Uiso 1 1 calc R . .
H63B H -0.3710 -0.1609 0.4965 0.129 Uiso 1 1 calc R . .
C64 C -0.5114(13) -0.2599(10) 0.4603(10) 0.125(5) Uani 1 1 d . . .
H64A H -0.5830 -0.2531 0.4421 0.150 Uiso 1 1 calc R . .
H64B H -0.4746 -0.2726 0.4091 0.150 Uiso 1 1 calc R . .
O4 O -0.1386(17) 0.3308(14) 0.1396(14) 0.287(9) Uiso 1 1 d . C .
C65 C -0.235(2) 0.3147(17) 0.0861(16) 0.230(10) Uiso 1 1 d . . .
H65A H -0.2662 0.3675 0.0937 0.276 Uiso 1 1 calc R B 1
H65B H -0.2191 0.3055 0.0259 0.276 Uiso 1 1 calc R B 1
C66 C -0.3057(19) 0.2356(19) 0.1095(17) 0.144(10) Uiso 0.661(19) 1 d P C 1
H66A H -0.3263 0.1855 0.0627 0.173 Uiso 0.661(19) 1 calc PR C 1
H66B H -0.3707 0.2478 0.1337 0.173 Uiso 0.661(19) 1 calc PR C 1
C67 C -0.218(2) 0.217(2) 0.184(2) 0.190(13) Uiso 0.661(19) 1 d P C 1
H67A H -0.2506 0.1676 0.2182 0.228 Uiso 0.661(19) 1 calc PR C 1
H67B H -0.1517 0.2066 0.1599 0.228 Uiso 0.661(19) 1 calc PR C 1
C66B C -0.304(3) 0.331(2) 0.168(2) 0.086(12) Uiso 0.339(19) 1 d P C 2
H66C H -0.2747 0.3951 0.1945 0.103 Uiso 0.339(19) 1 calc PR C 2
H66D H -0.3796 0.3245 0.1476 0.103 Uiso 0.339(19) 1 calc PR C 2
C67B C -0.304(4) 0.286(4) 0.215(3) 0.14(2) Uiso 0.339(19) 1 d P C 2
H67C H -0.3249 0.2206 0.1926 0.170 Uiso 0.339(19) 1 calc PR C 2
H67D H -0.3464 0.2968 0.2637 0.170 Uiso 0.339(19) 1 calc PR C 2
C68 C -0.199(3) 0.3183(19) 0.2330(18) 0.270(13) Uiso 1 1 d . . .
H68A H -0.1503 0.3324 0.2852 0.324 Uiso 1 1 calc R C 1
H68B H -0.2636 0.3416 0.2384 0.324 Uiso 1 1 calc R C 1

loop_
_atom_site_aniso_label
_atom_site_aniso_U_11
_atom_site_aniso_U_22
_atom_site_aniso_U_33
_atom_site_aniso_U_23
_atom_site_aniso_U_13
_atom_site_aniso_U_12
Zr1 0.0315(4) 0.0272(4) 0.0248(4) 0.0039(3) 0.0003(3) 0.0099(3)
Si1 0.0553(14) 0.0440(13) 0.0253(11) 0.0057(10) 0.0007(10) 0.0152(11)
O1 0.032(3) 0.027(2) 0.028(3) -0.006(2) 0.002(2) 0.008(2)
O2 0.034(3) 0.029(3) 0.027(3) 0.009(2) -0.001(2) 0.009(2)
C1 0.037(4) 0.035(4) 0.029(4) 0.015(4) 0.006(3) 0.008(3)
C2 0.037(4) 0.037(4) 0.038(5) 0.018(4) 0.008(3) 0.013(3)
C3 0.043(5) 0.060(5) 0.041(5) 0.024(4) 0.012(4) 0.015(4)
C4 0.040(5) 0.066(6) 0.076(7) 0.041(6) 0.019(5) 0.018(4)
C5 0.040(5) 0.048(5) 0.065(6) 0.033(5) -0.009(4) -0.005(4)
C6 0.042(5) 0.064(7) 0.104(9) 0.040(7) -0.020(6) -0.010(5)
C7 0.074(8) 0.072(8) 0.099(9) 0.042(7) -0.047(7) -0.014(6)
C8 0.100(9) 0.049(6) 0.065(7) 0.011(5) -0.035(6) -0.005(6)
C9 0.063(6) 0.039(5) 0.055(6) 0.009(5) -0.019(5) -0.007(4)
C10 0.044(5) 0.033(4) 0.053(6) 0.009(4) -0.007(4) -0.002(4)
C11 0.039(4) 0.036(4) 0.036(4) 0.019(4) 0.004(3) 0.005(3)
C12 0.034(4) 0.026(4) 0.040(4) 0.005(4) 0.000(3) 0.007(3)
C13 0.040(4) 0.033(4) 0.039(5) 0.016(4) 0.000(3) 0.008(3)
C14 0.035(4) 0.045(5) 0.054(5) 0.014(4) -0.004(4) 0.013(4)
C15 0.043(4) 0.032(4) 0.032(4) 0.000(4) 0.000(3) 0.015(3)
C16 0.041(4) 0.028(4) 0.030(4) -0.005(3) -0.007(3) 0.010(3)
C17 0.041(5) 0.039(4) 0.042(5) 0.004(4) -0.005(4) 0.007(4)
C18 0.038(5) 0.034(4) 0.076(6) 0.007(5) -0.004(4) 0.008(4)
C19 0.035(4) 0.033(4) 0.061(6) 0.008(4) 0.010(4) 0.006(3)
C20 0.045(5) 0.043(5) 0.076(7) 0.009(5) 0.021(5) 0.007(4)
C21 0.061(6) 0.048(5) 0.083(7) 0.009(5) 0.034(5) 0.001(5)
C22 0.074(7) 0.040(5) 0.054(6) 0.004(5) 0.022(5) 0.006(4)
C23 0.054(5) 0.039(4) 0.037(5) 0.001(4) 0.009(4) 0.006(4)
C24 0.044(5) 0.022(4) 0.041(5) -0.001(4) 0.004(4) 0.000(3)
C25 0.040(4) 0.025(4) 0.027(4) 0.000(3) -0.002(3) 0.002(3)
C26 0.041(4) 0.023(4) 0.033(4) 0.004(3) 0.002(3) 0.013(3)
C27 0.034(4) 0.034(4) 0.034(4) -0.004(4) -0.003(3) 0.009(3)
C28 0.053(5) 0.054(5) 0.044(5) 0.009(4) 0.002(4) 0.026(4)
C29 0.078(6) 0.053(5) 0.039(5) 0.005(4) -0.018(4) 0.017(5)
C30 0.089(7) 0.069(6) 0.038(5) 0.015(5) 0.012(5) 0.025(5)
C31 0.025(4) 0.032(4) 0.030(4) 0.002(3) -0.001(3) 0.006(3)
C32 0.032(4) 0.031(4) 0.038(4) -0.002(4) -0.002(3) 0.015(3)
C33 0.041(4) 0.036(4) 0.045(5) -0.001(4) -0.004(4) 0.024(4)
C34 0.049(5) 0.035(4) 0.040(5) 0.001(4) -0.006(4) 0.015(4)
C35 0.035(4) 0.033(4) 0.028(4) -0.004(3) -0.001(3) 0.014(3)
C36 0.029(4) 0.032(4) 0.031(4) 0.001(3) 0.004(3) 0.010(3)
C37 0.037(4) 0.047(5) 0.045(5) 0.000(4) -0.008(4) 0.023(4)
C38 0.044(5) 0.055(5) 0.062(6) -0.015(5) -0.016(4) 0.017(4)
C39 0.035(5) 0.077(6) 0.060(6) -0.002(5) 0.000(4) 0.021(4)
C40 0.052(5) 0.054(5) 0.065(6) 0.012(5) -0.014(4) 0.019(4)
C41 0.064(6) 0.037(4) 0.047(5) -0.013(4) -0.008(4) 0.022(4)
C45 0.033(4) 0.024(3) 0.026(4) 0.004(3) 0.000(3) 0.010(3)
C46 0.028(4) 0.032(4) 0.025(4) 0.003(3) -0.003(3) 0.011(3)
C47 0.039(4) 0.034(4) 0.036(4) 0.009(4) 0.000(3) 0.016(3)
C48 0.044(4) 0.038(4) 0.030(4) 0.010(4) 0.001(3) 0.015(4)
C49 0.037(4) 0.042(4) 0.033(4) 0.009(4) 0.006(3) 0.018(3)
C50 0.031(4) 0.022(3) 0.032(4) 0.000(3) -0.003(3) 0.011(3)
C51 0.036(4) 0.033(4) 0.034(4) 0.001(3) -0.003(3) 0.012(3)
C52 0.042(5) 0.066(6) 0.062(6) 0.022(5) 0.016(4) 0.022(4)
C53 0.039(5) 0.070(6) 0.050(5) -0.007(5) -0.009(4) 0.019(4)
C54 0.061(5) 0.048(5) 0.050(5) 0.001(4) 0.002(4) 0.028(4)
C55 0.057(5) 0.053(5) 0.036(5) 0.021(4) 0.004(4) 0.018(4)
C56 0.136(10) 0.121(10) 0.071(7) 0.067(8) 0.064(7) 0.077(8)
C57 0.109(9) 0.070(7) 0.086(8) 0.038(7) -0.003(7) 0.001(6)
C58 0.073(7) 0.117(9) 0.054(6) 0.041(7) 0.011(5) 0.030(6)
O3 0.185(12) 0.151(11) 0.194(14) 0.051(11) -0.031(11) -0.021(9)
C61 0.204(19) 0.18(2) 0.071(10) 0.023(12) 0.026(11) 0.068(16)
C62 0.26(2) 0.098(11) 0.136(15) -0.042(10) -0.145(16) 0.054(13)
C63 0.080(8) 0.075(9) 0.173(15) 0.038(10) 0.034(9) 0.019(7)
C64 0.160(14) 0.094(10) 0.131(13) 0.017(10) -0.015(11) 0.050(10)

loop_
_atom_type_symbol
_atom_type_description
_atom_type_scat_dispersion_real
_atom_type_scat_dispersion_imag
_atom_type_scat_source
C C 0.0033 0.0016 'International Tables Vol C Tables 4.2.6.8 and 6.1.1.4'
H H 0.0000 0.0000 'International Tables Vol C Tables 4.2.6.8 and 6.1.1.4'
O O 0.0106 0.0060 'International Tables Vol C Tables 4.2.6.8 and 6.1.1.4'
Si Si 0.0817 0.0704 'International Tables Vol C Tables 4.2.6.8 and 6.1.1.4'
Zr Zr -2.9673 0.5597 'International Tables Vol C Tables 4.2.6.8 and 6.1.1.4'

loop_
_geom_angle_atom_site_label_1
_geom_angle_atom_site_label_2
_geom_angle_atom_site_label_3
_geom_angle
O1 Zr1 O2 95.29(18)
O1 Zr1 C1 127.0(2)
O2 Zr1 C1 121.82(19)
O1 Zr1 C15 121.6(2)
O2 Zr1 C15 126.3(2)
C1 Zr1 C15 67.1(2)
O1 Zr1 C27 129.4(2)
O2 Zr1 C27 94.3(2)
C1 Zr1 C27 87.3(2)
C15 Zr1 C27 32.4(2)
O1 Zr1 C13 94.5(2)
O2 Zr1 C13 130.4(2)
C1 Zr1 C13 33.0(2)
C15 Zr1 C13 87.4(2)
C27 Zr1 C13 115.6(2)
O1 Zr1 C2 136.6(2)
O2 Zr1 C2 88.88(19)
C1 Zr1 C2 33.1(2)
C15 Zr1 C2 88.4(2)
C27 Zr1 C2 93.1(2)
C13 Zr1 C2 53.0(2)
O1 Zr1 C26 100.8(2)
O2 Zr1 C26 84.35(19)
C1 Zr1 C26 117.8(2)
C15 Zr1 C26 53.6(2)
C27 Zr1 C26 31.5(2)
C13 Zr1 C26 140.5(2)
C2 Zr1 C26 122.6(2)
O1 Zr1 C12 84.5(2)
O2 Zr1 C12 101.78(19)
C1 Zr1 C12 54.1(2)
C15 Zr1 C12 118.0(2)
C27 Zr1 C12 141.0(2)
C13 Zr1 C12 31.5(2)
C2 Zr1 C12 52.5(2)
C26 Zr1 C12 171.6(2)
O1 Zr1 C16 89.2(2)
O2 Zr1 C16 136.89(19)
C1 Zr1 C16 87.1(2)
C15 Zr1 C16 32.5(2)
C27 Zr1 C16 52.6(2)
C13 Zr1 C16 91.7(2)
C2 Zr1 C16 116.3(2)
C26 Zr1 C16 52.8(2)
C12 Zr1 C16 121.3(2)
O1 Zr1 C25 77.6(2)
O2 Zr1 C25 107.48(18)
C1 Zr1 C25 118.2(2)
C15 Zr1 C25 53.8(2)
C27 Zr1 C25 52.2(2)
C13 Zr1 C25 122.1(2)
C2 Zr1 C25 141.6(2)
C26 Zr1 C25 31.6(2)
C12 Zr1 C25 146.8(2)
C16 Zr1 C25 32.2(2)
O1 Zr1 C11 107.4(2)
O2 Zr1 C11 78.42(19)
C1 Zr1 C11 54.0(2)
C15 Zr1 C11 118.6(2)
C27 Zr1 C11 123.2(2)
C13 Zr1 C11 52.3(2)
C2 Zr1 C11 31.5(2)
C26 Zr1 C11 148.0(2)
C12 Zr1 C11 31.5(2)
C16 Zr1 C11 140.4(2)
C25 Zr1 C11 172.1(2)
C30 Si1 C29 104.5(4)
C30 Si1 C1 114.6(4)
C29 Si1 C1 113.9(3)
C30 Si1 C15 114.4(3)
C29 Si1 C15 113.8(3)
C1 Si1 C15 96.0(3)
C31 O1 Zr1 126.3(4)
C45 O2 Zr1 126.1(4)
C13 C1 C2 104.4(6)
C13 C1 Si1 125.3(5)
C2 C1 Si1 126.7(5)
C13 C1 Zr1 74.7(4)
C2 C1 Zr1 74.9(4)
Si1 C1 Zr1 98.8(3)
C11 C2 C3 120.0(7)
C11 C2 C1 109.6(6)
C3 C2 C1 130.4(8)
C11 C2 Zr1 76.5(4)
C3 C2 Zr1 121.1(4)
C1 C2 Zr1 72.0(3)
C4 C3 C2 118.2(9)
C3 C4 C5 124.1(8)
C6 C5 C4 123.0(9)
C6 C5 C10 117.2(10)
C4 C5 C10 119.8(7)
C7 C6 C5 122.5(11)
C6 C7 C8 119.6(10)
C7 C8 C9 120.5(11)
C10 C9 C8 119.7(10)
C9 C10 C5 120.5(8)
C9 C10 C11 123.3(8)
C5 C10 C11 116.2(8)
C2 C11 C12 107.4(6)
C2 C11 C10 121.6(7)
C12 C11 C10 131.0(8)
C2 C11 Zr1 71.9(4)
C12 C11 Zr1 72.4(4)
C10 C11 Zr1 120.4(4)
C13 C12 C11 108.9(7)
C13 C12 Zr1 73.5(4)
C11 C12 Zr1 76.1(4)
C12 C13 C1 109.6(6)
C12 C13 C14 124.7(7)
C1 C13 C14 125.5(7)
C12 C13 Zr1 75.0(4)
C1 C13 Zr1 72.3(3)
C14 C13 Zr1 123.4(4)
C27 C15 C16 105.8(6)
C27 C15 Si1 125.0(5)
C16 C15 Si1 125.3(5)
C27 C15 Zr1 74.2(4)
C16 C15 Zr1 75.9(4)
Si1 C15 Zr1 98.0(3)
C17 C16 C15 132.6(6)
C17 C16 C25 119.2(7)
C15 C16 C25 108.0(6)
C17 C16 Zr1 123.7(5)
C15 C16 Zr1 71.6(4)
C25 C16 Zr1 74.5(4)
C18 C17 C16 120.1(7)
C17 C18 C19 122.9(7)
C20 C19 C24 118.0(7)
C20 C19 C18 122.3(7)
C24 C19 C18 119.6(7)
C21 C20 C19 122.4(8)
C22 C21 C20 118.6(8)
C21 C22 C23 121.8(9)
C22 C23 C24 120.0(8)
C23 C24 C19 119.1(7)
C23 C24 C25 123.0(7)
C19 C24 C25 117.9(6)
C26 C25 C24 132.5(6)
C26 C25 C16 107.4(6)
C24 C25 C16 120.1(6)
C26 C25 Zr1 72.9(4)
C24 C25 Zr1 121.1(5)
C16 C25 Zr1 73.3(4)
C27 C26 C25 108.3(6)
C27 C26 Zr1 73.2(4)
C25 C26 Zr1 75.5(4)
C26 C27 C15 110.4(6)
C26 C27 C28 124.0(6)
C15 C27 C28 125.3(6)
C26 C27 Zr1 75.4(4)
C15 C27 Zr1 73.4(4)
C28 C27 Zr1 123.6(5)
O1 C31 C36 117.2(6)
O1 C31 C32 124.0(6)
C36 C31 C32 118.7(6)
C33 C32 C31 116.8(6)
C33 C32 C37 116.6(6)
C31 C32 C37 126.5(6)
C32 C33 C34 125.4(6)
C33 C34 C35 115.4(7)
C33 C34 C41 122.4(6)
C35 C34 C41 122.1(6)
C36 C35 C34 122.1(6)
C35 C36 C31 120.3(6)
C35 C36 C50 115.3(6)
C31 C36 C50 123.7(6)
C39 C37 C38 107.0(7)
C39 C37 C32 109.0(6)
C38 C37 C32 114.3(6)
C39 C37 C40 108.0(6)
C38 C37 C40 108.8(6)
C32 C37 C40 109.6(6)
C42B C41 C44A 124.6(12)
C42B C41 C43B 113.3(14)
C44A C41 C43B 57.9(10)
C42B C41 C34 116.9(10)
C44A C41 C34 116.8(9)
C43B C41 C34 109.8(10)
C42B C41 C42A 35.3(9)
C44A C41 C42A 112.9(11)
C43B C41 C42A 140.1(12)
C34 C41 C42A 108.3(9)
C42B C41 C43A 67.2(12)
C44A C41 C43A 110.4(12)
C43B C41 C43A 56.5(10)
C34 C41 C43A 104.7(10)
C42A C41 C43A 102.5(12)
C42B C41 C44B 107.4(12)
C44A C41 C44B 44.7(9)
C43B C41 C44B 102.5(11)
C34 C41 C44B 105.6(9)
C42A C41 C44B 77.9(10)
C43A C41 C44B 147.9(12)
O2 C45 C50 117.7(5)
O2 C45 C46 122.8(6)
C50 C45 C46 119.5(6)
C47 C46 C45 116.4(6)
C47 C46 C51 116.8(5)
C45 C46 C51 126.6(6)
C48 C47 C46 124.4(6)
C49 C48 C47 116.7(6)
C49 C48 C55 123.3(7)
C47 C48 C55 119.9(6)
C48 C49 C50 122.4(7)
C45 C50 C49 119.5(6)
C45 C50 C36 125.0(6)
C49 C50 C36 115.1(6)
C52 C51 C53 106.9(6)
C52 C51 C54 109.2(6)
C53 C51 C54 107.9(6)
C52 C51 C46 114.8(5)
C53 C51 C46 108.6(6)
C54 C51 C46 109.2(6)
C56 C55 C57 108.9(8)
C56 C55 C58 108.6(8)
C57 C55 C58 106.3(7)
C56 C55 C48 112.6(6)
C57 C55 C48 108.4(7)
C58 C55 C48 111.8(6)
C64 O3 C61 103.6(14)
O3 C61 C62 110.0(14)
C61 C62 C63 100.9(11)
C64 C63 C62 104.0(11)
O3 C64 C63 110.1(13)
C65 O4 C68 96.9(19)
C66 C65 O4 107(2)
C66 C65 C66B 64.8(18)
O4 C65 C66B 91(2)
C65 C66 C67 95(2)
C68 C67 C66 93(2)
C67B C66B C65 115(4)
C66B C67B C68 93(4)
C67B C68 C67 73(3)
C67B C68 O4 108(3)
C67 C68 O4 72.6(18)

loop_
_geom_bond_atom_site_label_1
_geom_bond_atom_site_label_2
_geom_bond_distance
Zr1 O1 2.023(4)
Zr1 O2 2.040(4)
Zr1 C1 2.550(6)
Zr1 C15 2.560(7)
Zr1 C27 2.570(7)
Zr1 C13 2.582(6)
Zr1 C2 2.590(6)
Zr1 C26 2.598(6)
Zr1 C12 2.602(6)
Zr1 C16 2.616(7)
Zr1 C25 2.632(6)
Zr1 C11 2.649(7)
Si1 C30 1.872(9)
Si1 C29 1.884(8)
Si1 C1 1.892(8)
Si1 C15 1.910(7)
O1 C31 1.369(8)
O2 C45 1.370(7)
C1 C13 1.458(10)
C1 C2 1.466(9)
C2 C11 1.425(10)
C2 C3 1.440(10)
C3 C4 1.357(11)
C4 C5 1.433(12)
C5 C6 1.420(12)
C5 C10 1.437(12)
C6 C7 1.358(15)
C7 C8 1.405(15)
C8 C9 1.408(12)
C9 C10 1.387(12)
C10 C11 1.457(10)
C11 C12 1.426(9)
C12 C13 1.409(10)
C13 C14 1.523(9)
C15 C27 1.433(9)
C15 C16 1.448(10)
C16 C17 1.435(9)
C16 C25 1.454(9)
C17 C18 1.348(11)
C18 C19 1.440(11)
C19 C20 1.410(11)
C19 C24 1.430(10)
C20 C21 1.395(12)
C21 C22 1.386(12)
C22 C23 1.387(11)
C23 C24 1.427(10)
C24 C25 1.452(10)
C25 C26 1.422(9)
C26 C27 1.401(10)
C27 C28 1.529(10)
C31 C36 1.428(9)
C31 C32 1.433(9)
C32 C33 1.400(10)
C32 C37 1.555(9)
C33 C34 1.406(9)
C34 C35 1.417(10)
C34 C41 1.533(10)
C35 C36 1.392(9)
C36 C50 1.518(9)
C37 C39 1.529(11)
C37 C38 1.536(10)
C37 C40 1.570(10)
C41 C42B 1.44(2)
C41 C44A 1.452(17)
C41 C43B 1.511(19)
C41 C42A 1.586(18)
C41 C43A 1.63(2)
C41 C44B 1.668(19)
C45 C50 1.406(9)
C45 C46 1.436(8)
C46 C47 1.419(9)
C46 C51 1.563(9)
C47 C48 1.388(10)
C48 C49 1.384(9)
C48 C55 1.556(9)
C49 C50 1.409(9)
C51 C52 1.538(9)
C51 C53 1.549(9)
C51 C54 1.552(10)
C55 C56 1.505(12)
C55 C57 1.536(13)
C55 C58 1.543(11)
O3 C64 1.365(15)
O3 C61 1.425(18)
C61 C62 1.48(2)
C62 C63 1.557(19)
C63 C64 1.464(17)
O4 C65 1.41(2)
O4 C68 1.69(3)
C65 C66 1.39(3)
C65 C66B 1.64(4)
C66 C67 1.67(3)
C67 C68 1.60(4)
C66B C67B 1.05(5)
C67B C68 1.30(5)
